data_8100731
loop_
_publ_author_name
'Nuss, J\"urgen'
'Jansen, Martin'

_publ_section_title
;
Crystal structure of barium arsenide auride, Ba~8~As~5~Au
;
_journal_issue 3
_journal_name_full 'Zeitschrift f\"ur Kristallographie - New Crystal Structures'
_journal_page_first 313
_journal_page_last 313
_journal_volume 217
_journal_year 2002
_chemical_formula_moiety 'Ba8 As5 Au'
_chemical_formula_structural 'Ba8 As5 Au'
_chemical_formula_sum 'As5 Au Ba8'
_chemical_formula_weight 1670.29
_chemical_name_common 'barium arsenide auride'
_space_group_IT_number 220
_symmetry_cell_setting cubic
_symmetry_space_group_name_Hall 'I -4bd 2c 3'
_symmetry_space_group_name_H-M 'I -4 3 d'
_cell_angle_alpha 90.00
_cell_angle_beta 90.00
_cell_angle_gamma 90.00
_cell_formula_units_Z 2
_cell_length_a 9.9607(7)
_cell_length_b 9.9607(7)
_cell_length_c 9.9607(7)
_cell_measurement_temperature 293(2)
_cell_volume 988.26(12)
_diffrn_ambient_temperature 293(2)
_exptl_crystal_density_diffrn 5.613
_cod_database_code 8100731

loop_
_symmetry_equiv_pos_as_xyz
'x, y, z'
'-x+1/2, -y, z+1/2'
'-x, y+1/2, -z+1/2'
'x+1/2, -y+1/2, -z'
'z, x, y'
'z+1/2, -x+1/2, -y'
'-z+1/2, -x, y+1/2'
'-z, x+1/2, -y+1/2'
'y, z, x'
'-y, z+1/2, -x+1/2'
'y+1/2, -z+1/2, -x'
'-y+1/2, -z, x+1/2'
'y+1/4, x+1/4, z+1/4'
'-y+1/4, -x+3/4, z+3/4'
'y+3/4, -x+1/4, -z+3/4'
'-y+3/4, x+3/4, -z+1/4'
'x+1/4, z+1/4, y+1/4'
'-x+3/4, z+3/4, -y+1/4'
'-x+1/4, -z+3/4, y+3/4'
'x+3/4, -z+1/4, -y+3/4'
'z+1/4, y+1/4, x+1/4'
'z+3/4, -y+1/4, -x+3/4'
'-z+3/4, y+3/4, -x+1/4'
'-z+1/4, -y+3/4, x+3/4'
'x+1/2, y+1/2, z+1/2'
'-x+1, -y+1/2, z+1'
'-x+1/2, y+1, -z+1'
'x+1, -y+1, -z+1/2'
'z+1/2, x+1/2, y+1/2'
'z+1, -x+1, -y+1/2'
'-z+1, -x+1/2, y+1'
'-z+1/2, x+1, -y+1'
'y+1/2, z+1/2, x+1/2'
'-y+1/2, z+1, -x+1'
'y+1, -z+1, -x+1/2'
'-y+1, -z+1/2, x+1'
'y+3/4, x+3/4, z+3/4'
'-y+3/4, -x+5/4, z+5/4'
'y+5/4, -x+3/4, -z+5/4'
'-y+5/4, x+5/4, -z+3/4'
'x+3/4, z+3/4, y+3/4'
'-x+5/4, z+5/4, -y+3/4'
'-x+3/4, -z+5/4, y+5/4'
'x+5/4, -z+3/4, -y+5/4'
'z+3/4, y+3/4, x+3/4'
'z+5/4, -y+3/4, -x+5/4'
'-z+5/4, y+5/4, -x+3/4'
'-z+3/4, -y+5/4, x+5/4'

loop_
_atom_site_label
_atom_site_type_symbol
_atom_site_fract_x
_atom_site_fract_y
_atom_site_fract_z
_atom_site_U_iso_or_equiv
_atom_site_adp_type
_atom_site_occupancy
_atom_site_symmetry_multiplicity
_atom_site_Wyckoff_symbol
_atom_site_calc_flag
_atom_site_refinement_flags
_atom_site_disorder_assembly
_atom_site_disorder_group
Ba1 Ba 0.06930(3) 0.06930(3) 0.06930(3) 0.01873(16) Uani 1 16 c d S . .
As2 As 0.3750 0.0000 0.2500 0.0171(2) Uani 0.83 12 a d SP . .
Au2 Au 0.3750 0.0000 0.2500 0.0171(2) Uani 0.17 12 a d SP . .

loop_
_atom_site_aniso_label
_atom_site_aniso_U_11
_atom_site_aniso_U_22
_atom_site_aniso_U_33
_atom_site_aniso_U_23
_atom_site_aniso_U_13
_atom_site_aniso_U_12
Ba1 0.01873(16) 0.01873(16) 0.01873(16) 0.00112(13) 0.00112(13) 0.00112(13)
As2 0.0214(4) 0.0149(3) 0.0149(3) 0.000 0.000 0.000
Au2 0.0214(4) 0.0149(3) 0.0149(3) 0.000 0.000 0.000

loop_
_geom_bond_atom_site_label_1
_geom_bond_atom_site_label_2
_geom_bond_distance
_geom_bond_site_symmetry_2
_geom_bond_publ_flag
Ba1 Au2 3.3015(4) 10_545 ?
Ba1 As2 3.3015(4) 10_545 ?
Ba1 Au2 3.3015(4) 6_455 ?
Ba1 As2 3.3015(4) 6_455 ?
Ba1 Au2 3.3015(4) 2_554 ?
Ba1 As2 3.3015(4) 2_554 ?
Ba1 Au2 3.6039(5) 9 ?
Ba1 As2 3.6039(5) 9 ?
Ba1 Au2 3.6039(5) 5 ?
Ba1 As2 3.6039(5) 5 ?
Ba1 As2 3.6039(4) . ?
As2 Ba1 3.3015(4) 2 ?
As2 Ba1 3.3015(4) 39_444 ?
As2 Ba1 3.3015(4) 13 ?
As2 Ba1 3.3015(4) 27_544 ?
As2 Ba1 3.6039(5) 38_544 ?
As2 Ba1 3.6039(5) 16_545 ?
As2 Ba1 3.6039(4) 28_445 ?
